data_4033085
loop_
_publ_author_name
'Wang, Huanan'
'Wang, Baiquan'
'Li, Bin'

_publ_section_title
;
 Synthesis of 3-Arylbenzofuran-2-ylphosphines via Rhodium-Catalyzed
 Redox-Neutral C-H Activation and Their Applications in
 Palladium-Catalyzed Cross-Coupling of Aryl Chlorides.
;
_journal_issue 18
_journal_name_full 'The Journal of organic chemistry'
_journal_page_first 9560
_journal_page_last 9569
_journal_paper_doi 10.1021/acs.joc.7b01566
_journal_volume 82
_journal_year 2017
_chemical_formula_moiety 'C26 H31 O P S'
_chemical_formula_sum 'C26 H31 O P S'
_chemical_formula_weight 422.54
_chemical_name_systematic
;
 ? 
;
_space_group_crystal_system triclinic
_space_group_IT_number 2
_space_group_name_Hall '-P 1'
_space_group_name_H-M_alt 'P -1'
_symmetry_space_group_name_Hall '-P 1'
_symmetry_space_group_name_H-M 'P -1'
_atom_sites_solution_hydrogens geom
_atom_sites_solution_primary direct
_audit_creation_date 2017-03-13
_audit_creation_method
;
Olex2 1.2
(compiled 2017.03.02 svn.r3394 for OlexSys, GUI svn.r5324)
;
_audit_update_record
;
????
;
_cell_angle_alpha 112.471(5)
_cell_angle_beta 90.022(7)
_cell_angle_gamma 107.012(6)
_cell_formula_units_Z 2
_cell_length_a 9.7031(8)
_cell_length_b 10.2466(5)
_cell_length_c 12.6418(10)
_cell_measurement_reflns_used 4138
_cell_measurement_temperature 113(2)
_cell_measurement_theta_max 27.5
_cell_measurement_theta_min 3.3
_cell_volume 1101.65(15)
_computing_cell_refinement 'CrystalClear-SM Expert 2.1 b42'
_computing_data_collection 'CrystalClear-SM Expert 2.1 b42 (Rigaku, 2015)'
_computing_data_reduction 'CrystalClear-SM Expert 2.1 b42'
_computing_molecular_graphics 'Olex2 (Dolomanov et al., 2009)'
_computing_publication_material 'Olex2 (Dolomanov et al., 2009)'
_computing_structure_refinement 'ShelXL (Sheldrick, 2015)'
_computing_structure_solution 'ShelXS (Sheldrick, 2008)'
_diffrn_ambient_temperature 113.15
_diffrn_detector_area_resol_mean 5.814
_diffrn_measured_fraction_theta_full 0.990
_diffrn_measured_fraction_theta_max 0.979
_diffrn_measurement_device_type 'Bruker P4'
_diffrn_measurement_method '\w scans'
_diffrn_radiation_monochromator graphite
_diffrn_radiation_type MoK\a
_diffrn_radiation_wavelength 0.71073
_diffrn_reflns_av_R_equivalents 0.0282
_diffrn_reflns_av_unetI/netI 0.0237
_diffrn_reflns_Laue_measured_fraction_full 0.990
_diffrn_reflns_Laue_measured_fraction_max 0.979
_diffrn_reflns_limit_h_max 12
_diffrn_reflns_limit_h_min -12
_diffrn_reflns_limit_k_max 13
_diffrn_reflns_limit_k_min -13
_diffrn_reflns_limit_l_max 16
_diffrn_reflns_limit_l_min -16
_diffrn_reflns_number 14228
_diffrn_reflns_point_group_measured_fraction_full 0.990
_diffrn_reflns_point_group_measured_fraction_max 0.979
_diffrn_reflns_theta_full 25.242
_diffrn_reflns_theta_max 27.544
_diffrn_reflns_theta_min 3.336
_exptl_absorpt_coefficient_mu 0.235
_exptl_absorpt_correction_T_max 0.9560
_exptl_absorpt_correction_T_min 0.9282
_exptl_absorpt_correction_type multi-scan
_exptl_absorpt_process_details 'REQAB (Rigaku, 1998)'
_exptl_crystal_colour colourless
_exptl_crystal_colour_primary colourless
_exptl_crystal_density_diffrn 1.274
_exptl_crystal_density_method "'not measured'"
_exptl_crystal_description prism
_exptl_crystal_F_000 452
_exptl_crystal_size_max 0.2
_exptl_crystal_size_mid 0.18
_exptl_crystal_size_min 0.12
_refine_diff_density_max 0.349
_refine_diff_density_min -0.267
_refine_diff_density_rms 0.048
_refine_ls_extinction_method none
_refine_ls_goodness_of_fit_ref 1.053
_refine_ls_hydrogen_treatment constr
_refine_ls_matrix_type full
_refine_ls_number_parameters 262
_refine_ls_number_reflns 4988
_refine_ls_number_restraints 0
_refine_ls_restrained_S_all 1.053
_refine_ls_R_factor_all 0.0303
_refine_ls_R_factor_gt 0.0285
_refine_ls_shift/su_max 0.003
_refine_ls_shift/su_mean 0.000
_refine_ls_structure_factor_coef Fsqd
_refine_ls_weighting_details 'w=1/[\s^2^(Fo^2^)+(0.0424P)^2^+0.3406P] where P=(Fo^2^+2Fc^2^)/3'
_refine_ls_weighting_scheme calc
_refine_ls_wR_factor_gt 0.0793
_refine_ls_wR_factor_ref 0.0803
_reflns_Friedel_coverage 0.000
_reflns_number_gt 4621
_reflns_number_total 4988
_reflns_threshold_expression 'I > 2\s(I)'
_cod_data_source_file jo7b01566_si_002.cif
_cod_data_source_block m20160624d1_3ai
_cod_database_code 4033085
_shelx_shelxl_version_number 2014/8
_shelx_space_group_comment
;
The symmetry employed for this shelxl refinement is uniquely defined
by the following loop, which should always be used as a source of
symmetry information in preference to the above space-group names.
They are only intended as comments.
;
_shelx_estimated_absorpt_t_max 0.972
_shelx_estimated_absorpt_t_min 0.955
_olex2_refinement_description
;
1. Fixed Uiso
 At 1.2 times of:
  All C(H) groups, All C(H,H) groups
2.a Ternary CH refined with riding coordinates:
 C15(H15), C21(H21)
2.b Secondary CH2 refined with riding coordinates:
 C16(H16A,H16B), C17(H17A,H17B), C18(H18A,H18B), C19(H19A,H19B), C20(H20A,
 H20B), C22(H22A,H22B), C23(H23A,H23B), C24(H24A,H24B), C25(H25A,H25B),
 C26(H26A,H26B)
2.c Aromatic/amide H refined with riding coordinates:
 C2(H2), C3(H3), C4(H4), C5(H5), C10(H10), C11(H11), C12(H12), C13(H13),
 C14(H14)
;
_olex2_submission_special_instructions 'No special instructions were received'

loop_
_space_group_symop_operation_xyz
'x, y, z'
'-x, -y, -z'

loop_
_atom_site_label
_atom_site_type_symbol
_atom_site_fract_x
_atom_site_fract_y
_atom_site_fract_z
_atom_site_U_iso_or_equiv
_atom_site_adp_type
_atom_site_occupancy
_atom_site_site_symmetry_order
_atom_site_calc_flag
_atom_site_refinement_flags_posn
P1 P 0.60155(3) 0.76186(3) 0.37179(2) 0.01307(8) Uani 1 1 d .
S1 S 0.67020(3) 0.93194(3) 0.32916(2) 0.01781(8) Uani 1 1 d .
O1 O 0.61449(8) 0.48557(8) 0.31488(6) 0.01659(16) Uani 1 1 d .
C1 C 0.65130(11) 0.37151(12) 0.23326(9) 0.0154(2) Uani 1 1 d .
C2 C 0.64226(13) 0.23689(12) 0.23901(9) 0.0200(2) Uani 1 1 d .
H2 H 0.6138 0.2167 0.3045 0.024 Uiso 1 1 calc R
C3 C 0.67711(13) 0.13347(13) 0.14391(10) 0.0222(2) Uani 1 1 d .
H3 H 0.6727 0.0396 0.1439 0.027 Uiso 1 1 calc R
C4 C 0.71879(13) 0.16465(13) 0.04754(10) 0.0213(2) Uani 1 1 d .
H4 H 0.7404 0.0907 -0.0169 0.026 Uiso 1 1 calc R
C5 C 0.72907(12) 0.30072(12) 0.04429(9) 0.0181(2) Uani 1 1 d .
H5 H 0.7582 0.3212 -0.0210 0.022 Uiso 1 1 calc R
C6 C 0.69526(11) 0.40721(12) 0.13994(9) 0.0145(2) Uani 1 1 d .
C7 C 0.68411(11) 0.55427(12) 0.16623(9) 0.0140(2) Uani 1 1 d .
C8 C 0.63488(11) 0.59581(11) 0.27147(9) 0.0150(2) Uani 1 1 d .
C9 C 0.72097(11) 0.63324(11) 0.08851(8) 0.0144(2) Uani 1 1 d .
C10 C 0.62236(11) 0.68643(12) 0.05024(9) 0.0162(2) Uani 1 1 d .
H10 H 0.5290 0.6738 0.0755 0.019 Uiso 1 1 calc R
C11 C 0.65995(12) 0.75774(12) -0.02460(9) 0.0187(2) Uani 1 1 d .
H11 H 0.5923 0.7938 -0.0500 0.022 Uiso 1 1 calc R
C12 C 0.79588(13) 0.77639(13) -0.06219(9) 0.0212(2) Uani 1 1 d .
H12 H 0.8218 0.8262 -0.1126 0.025 Uiso 1 1 calc R
C13 C 0.89406(12) 0.72212(14) -0.02602(10) 0.0221(2) Uani 1 1 d .
H13 H 0.9869 0.7341 -0.0522 0.027 Uiso 1 1 calc R
C14 C 0.85669(12) 0.65043(13) 0.04826(9) 0.0186(2) Uani 1 1 d .
H14 H 0.9239 0.6126 0.0720 0.022 Uiso 1 1 calc R
C15 C 0.40570(11) 0.70996(12) 0.38231(9) 0.0150(2) Uani 1 1 d .
H15 H 0.3873 0.8021 0.4370 0.018 Uiso 1 1 calc R
C16 C 0.34715(12) 0.59067(12) 0.43085(9) 0.0173(2) Uani 1 1 d .
H16A H 0.3569 0.4948 0.3772 0.021 Uiso 1 1 calc R
H16B H 0.4042 0.6206 0.5060 0.021 Uiso 1 1 calc R
C17 C 0.18651(12) 0.57213(13) 0.44665(10) 0.0207(2) Uani 1 1 d .
H17A H 0.1490 0.4958 0.4784 0.025 Uiso 1 1 calc R
H17B H 0.1776 0.6674 0.5024 0.025 Uiso 1 1 calc R
C18 C 0.09626(12) 0.52564(13) 0.33183(10) 0.0224(2) Uani 1 1 d .
H18A H -0.0059 0.5186 0.3445 0.027 Uiso 1 1 calc R
H18B H 0.0981 0.4261 0.2785 0.027 Uiso 1 1 calc R
C19 C 0.15498(12) 0.63749(14) 0.27734(11) 0.0239(2) Uani 1 1 d .
H19A H 0.1395 0.7330 0.3253 0.029 Uiso 1 1 calc R
H19B H 0.1001 0.5997 0.2000 0.029 Uiso 1 1 calc R
C20 C 0.31745(12) 0.66501(13) 0.26574(9) 0.0195(2) Uani 1 1 d .
H20A H 0.3530 0.7450 0.2373 0.023 Uiso 1 1 calc R
H20B H 0.3316 0.5734 0.2086 0.023 Uiso 1 1 calc R
C21 C 0.69363(11) 0.79182(11) 0.50970(9) 0.0149(2) Uani 1 1 d .
H21 H 0.6468 0.7039 0.5286 0.018 Uiso 1 1 calc R
C22 C 0.85559(12) 0.80803(13) 0.50345(10) 0.0203(2) Uani 1 1 d .
H22A H 0.8658 0.7151 0.4450 0.024 Uiso 1 1 calc R
H22B H 0.9020 0.8903 0.4794 0.024 Uiso 1 1 calc R
C23 C 0.93228(13) 0.84022(14) 0.62099(11) 0.0247(2) Uani 1 1 d .
H23A H 0.8918 0.7536 0.6414 0.030 Uiso 1 1 calc R
H23B H 1.0371 0.8545 0.6157 0.030 Uiso 1 1 calc R
C24 C 0.91401(13) 0.97836(13) 0.71531(10) 0.0250(2) Uani 1 1 d .
H24A H 0.9633 1.0669 0.6992 0.030 Uiso 1 1 calc R
H24B H 0.9601 0.9926 0.7905 0.030 Uiso 1 1 calc R
C25 C 0.75339(14) 0.96374(14) 0.72187(9) 0.0246(2) Uani 1 1 d .
H25A H 0.7443 1.0573 0.7802 0.029 Uiso 1 1 calc R
H25B H 0.7068 0.8823 0.7468 0.029 Uiso 1 1 calc R
C26 C 0.67489(13) 0.93102(13) 0.60511(9) 0.0195(2) Uani 1 1 d .
H26A H 0.7140 1.0176 0.5844 0.023 Uiso 1 1 calc R
H26B H 0.5701 0.9160 0.6112 0.023 Uiso 1 1 calc R

loop_
_atom_site_aniso_label
_atom_site_aniso_U_11
_atom_site_aniso_U_22
_atom_site_aniso_U_33
_atom_site_aniso_U_23
_atom_site_aniso_U_13
_atom_site_aniso_U_12
P1 0.01701(13) 0.01116(13) 0.01264(13) 0.00550(10) 0.00335(9) 0.00572(10)
S1 0.02408(14) 0.01386(14) 0.01843(13) 0.00941(10) 0.00524(10) 0.00619(10)
O1 0.0258(4) 0.0129(4) 0.0144(3) 0.0068(3) 0.0066(3) 0.0091(3)
C1 0.0190(5) 0.0140(5) 0.0127(4) 0.0035(4) 0.0026(4) 0.0069(4)
C2 0.0292(6) 0.0168(5) 0.0167(5) 0.0086(4) 0.0048(4) 0.0084(4)
C3 0.0335(6) 0.0152(5) 0.0210(5) 0.0079(4) 0.0049(4) 0.0113(5)
C4 0.0297(6) 0.0183(5) 0.0169(5) 0.0046(4) 0.0060(4) 0.0122(5)
C5 0.0213(5) 0.0202(5) 0.0148(5) 0.0076(4) 0.0045(4) 0.0089(4)
C6 0.0156(5) 0.0146(5) 0.0145(5) 0.0064(4) 0.0009(4) 0.0056(4)
C7 0.0145(4) 0.0143(5) 0.0138(4) 0.0055(4) 0.0009(4) 0.0055(4)
C8 0.0188(5) 0.0132(5) 0.0155(5) 0.0077(4) 0.0028(4) 0.0060(4)
C9 0.0183(5) 0.0126(5) 0.0112(4) 0.0039(4) 0.0012(4) 0.0044(4)
C10 0.0178(5) 0.0156(5) 0.0154(5) 0.0058(4) 0.0018(4) 0.0060(4)
C11 0.0242(5) 0.0158(5) 0.0168(5) 0.0072(4) -0.0012(4) 0.0064(4)
C12 0.0277(6) 0.0200(5) 0.0172(5) 0.0111(4) 0.0029(4) 0.0046(4)
C13 0.0199(5) 0.0271(6) 0.0213(5) 0.0126(5) 0.0060(4) 0.0063(5)
C14 0.0186(5) 0.0216(5) 0.0183(5) 0.0095(4) 0.0024(4) 0.0080(4)
C15 0.0174(5) 0.0138(5) 0.0153(5) 0.0064(4) 0.0033(4) 0.0064(4)
C16 0.0203(5) 0.0177(5) 0.0161(5) 0.0088(4) 0.0049(4) 0.0066(4)
C17 0.0216(5) 0.0198(5) 0.0202(5) 0.0078(4) 0.0075(4) 0.0058(4)
C18 0.0188(5) 0.0211(6) 0.0257(6) 0.0089(5) 0.0033(4) 0.0044(4)
C19 0.0192(5) 0.0247(6) 0.0300(6) 0.0138(5) -0.0011(4) 0.0064(4)
C20 0.0203(5) 0.0216(5) 0.0191(5) 0.0114(4) 0.0010(4) 0.0059(4)
C21 0.0185(5) 0.0131(5) 0.0145(5) 0.0066(4) 0.0022(4) 0.0058(4)
C22 0.0182(5) 0.0199(5) 0.0209(5) 0.0056(4) 0.0020(4) 0.0069(4)
C23 0.0206(5) 0.0228(6) 0.0282(6) 0.0079(5) -0.0045(4) 0.0065(5)
C24 0.0298(6) 0.0197(6) 0.0209(5) 0.0065(5) -0.0056(5) 0.0032(5)
C25 0.0354(6) 0.0255(6) 0.0140(5) 0.0067(4) 0.0017(4) 0.0129(5)
C26 0.0272(6) 0.0203(5) 0.0135(5) 0.0059(4) 0.0033(4) 0.0124(4)

loop_
_atom_type_symbol
_atom_type_description
_atom_type_scat_dispersion_real
_atom_type_scat_dispersion_imag
_atom_type_scat_source
C C 0.0033 0.0016 'International Tables Vol C Tables 4.2.6.8 and 6.1.1.4'
H H 0.0000 0.0000 'International Tables Vol C Tables 4.2.6.8 and 6.1.1.4'
O O 0.0106 0.0060 'International Tables Vol C Tables 4.2.6.8 and 6.1.1.4'
P P 0.1023 0.0942 'International Tables Vol C Tables 4.2.6.8 and 6.1.1.4'
S S 0.1246 0.1234 'International Tables Vol C Tables 4.2.6.8 and 6.1.1.4'

loop_
_geom_angle_atom_site_label_1
_geom_angle_atom_site_label_2
_geom_angle_atom_site_label_3
_geom_angle
C8 P1 S1 113.41(4)
C8 P1 C15 106.52(5)
C8 P1 C21 102.98(5)
C15 P1 S1 112.81(4)
C21 P1 S1 113.43(4)
C21 P1 C15 106.91(5)
C1 O1 C8 106.12(8)
O1 C1 C2 125.66(9)
O1 C1 C6 110.41(9)
C2 C1 C6 123.90(10)
C1 C2 H2 121.9
C3 C2 C1 116.25(10)
C3 C2 H2 121.9
C2 C3 H3 119.4
C2 C3 C4 121.29(10)
C4 C3 H3 119.4
C3 C4 H4 119.3
C5 C4 C3 121.49(10)
C5 C4 H4 119.3
C4 C5 H5 121.0
C4 C5 C6 118.10(10)
C6 C5 H5 121.0
C1 C6 C5 118.95(10)
C1 C6 C7 106.34(9)
C5 C6 C7 134.56(10)
C6 C7 C9 123.52(9)
C8 C7 C6 105.78(9)
C8 C7 C9 130.69(10)
O1 C8 P1 112.73(7)
C7 C8 P1 135.77(8)
C7 C8 O1 111.34(9)
C10 C9 C7 122.09(9)
C10 C9 C14 118.73(10)
C14 C9 C7 119.13(9)
C9 C10 H10 119.8
C11 C10 C9 120.46(10)
C11 C10 H10 119.8
C10 C11 H11 119.9
C12 C11 C10 120.19(10)
C12 C11 H11 119.9
C11 C12 H12 120.1
C11 C12 C13 119.88(10)
C13 C12 H12 120.1
C12 C13 H13 120.0
C14 C13 C12 120.08(10)
C14 C13 H13 120.0
C9 C14 H14 119.7
C13 C14 C9 120.65(10)
C13 C14 H14 119.7
P1 C15 H15 106.4
C16 C15 P1 115.85(7)
C16 C15 H15 106.4
C16 C15 C20 110.25(9)
C20 C15 P1 110.94(7)
C20 C15 H15 106.4
C15 C16 H16A 109.8
C15 C16 H16B 109.8
H16A C16 H16B 108.2
C17 C16 C15 109.54(9)
C17 C16 H16A 109.8
C17 C16 H16B 109.8
C16 C17 H17A 109.5
C16 C17 H17B 109.5
H17A C17 H17B 108.1
C18 C17 C16 110.73(9)
C18 C17 H17A 109.5
C18 C17 H17B 109.5
C17 C18 H18A 109.4
C17 C18 H18B 109.4
C17 C18 C19 111.08(9)
H18A C18 H18B 108.0
C19 C18 H18A 109.4
C19 C18 H18B 109.4
C18 C19 H19A 109.2
C18 C19 H19B 109.2
C18 C19 C20 112.18(9)
H19A C19 H19B 107.9
C20 C19 H19A 109.2
C20 C19 H19B 109.2
C15 C20 H20A 109.4
C15 C20 H20B 109.4
C19 C20 C15 111.01(9)
C19 C20 H20A 109.4
C19 C20 H20B 109.4
H20A C20 H20B 108.0
P1 C21 H21 108.5
C22 C21 P1 111.45(7)
C22 C21 H21 108.5
C26 C21 P1 109.27(7)
C26 C21 H21 108.5
C26 C21 C22 110.47(9)
C21 C22 H22A 109.5
C21 C22 H22B 109.5
H22A C22 H22B 108.1
C23 C22 C21 110.72(9)
C23 C22 H22A 109.5
C23 C22 H22B 109.5
C22 C23 H23A 109.3
C22 C23 H23B 109.3
H23A C23 H23B 107.9
C24 C23 C22 111.67(10)
C24 C23 H23A 109.3
C24 C23 H23B 109.3
C23 C24 H24A 109.5
C23 C24 H24B 109.5
C23 C24 C25 110.81(10)
H24A C24 H24B 108.1
C25 C24 H24A 109.5
C25 C24 H24B 109.5
C24 C25 H25A 109.3
C24 C25 H25B 109.3
C24 C25 C26 111.43(9)
H25A C25 H25B 108.0
C26 C25 H25A 109.3
C26 C25 H25B 109.3
C21 C26 H26A 109.3
C21 C26 H26B 109.3
C25 C26 C21 111.47(9)
C25 C26 H26A 109.3
C25 C26 H26B 109.3
H26A C26 H26B 108.0

loop_
_geom_bond_atom_site_label_1
_geom_bond_atom_site_label_2
_geom_bond_distance
P1 S1 1.9520(4)
P1 C8 1.8113(11)
P1 C15 1.8370(11)
P1 C21 1.8334(10)
O1 C1 1.3715(12)
O1 C8 1.3998(12)
C1 C2 1.3862(15)
C1 C6 1.3951(14)
C2 H2 0.9500
C2 C3 1.3852(16)
C3 H3 0.9500
C3 C4 1.4043(16)
C4 H4 0.9500
C4 C5 1.3849(16)
C5 H5 0.9500
C5 C6 1.4006(15)
C6 C7 1.4510(14)
C7 C8 1.3660(14)
C7 C9 1.4788(14)
C9 C10 1.3975(14)
C9 C14 1.3991(15)
C10 H10 0.9500
C10 C11 1.3909(15)
C11 H11 0.9500
C11 C12 1.3872(16)
C12 H12 0.9500
C12 C13 1.3891(16)
C13 H13 0.9500
C13 C14 1.3874(15)
C14 H14 0.9500
C15 H15 1.0000
C15 C16 1.5364(14)
C15 C20 1.5383(14)
C16 H16A 0.9900
C16 H16B 0.9900
C16 C17 1.5367(15)
C17 H17A 0.9900
C17 H17B 0.9900
C17 C18 1.5255(16)
C18 H18A 0.9900
C18 H18B 0.9900
C18 C19 1.5279(17)
C19 H19A 0.9900
C19 H19B 0.9900
C19 C20 1.5355(15)
C20 H20A 0.9900
C20 H20B 0.9900
C21 H21 1.0000
C21 C22 1.5365(15)
C21 C26 1.5360(14)
C22 H22A 0.9900
C22 H22B 0.9900
C22 C23 1.5334(16)
C23 H23A 0.9900
C23 H23B 0.9900
C23 C24 1.5210(17)
C24 H24A 0.9900
C24 H24B 0.9900
C24 C25 1.5268(18)
C25 H25A 0.9900
C25 H25B 0.9900
C25 C26 1.5305(15)
C26 H26A 0.9900
C26 H26B 0.9900

loop_
_geom_torsion_atom_site_label_1
_geom_torsion_atom_site_label_2
_geom_torsion_atom_site_label_3
_geom_torsion_atom_site_label_4
_geom_torsion
P1 C15 C16 C17 173.82(7)
P1 C15 C20 C19 -174.03(8)
P1 C21 C22 C23 177.36(8)
P1 C21 C26 C25 -178.46(8)
S1 P1 C8 O1 167.07(6)
S1 P1 C8 C7 -7.79(13)
S1 P1 C15 C16 -172.26(6)
S1 P1 C15 C20 61.07(8)
S1 P1 C21 C22 -65.34(8)
S1 P1 C21 C26 57.04(8)
O1 C1 C2 C3 176.41(10)
O1 C1 C6 C5 -176.24(9)
O1 C1 C6 C7 -0.19(11)
C1 O1 C8 P1 -176.63(7)
C1 O1 C8 C7 -0.48(11)
C1 C2 C3 C4 -0.13(17)
C1 C6 C7 C8 -0.11(11)
C1 C6 C7 C9 -179.94(9)
C2 C1 C6 C5 1.76(16)
C2 C1 C6 C7 177.81(10)
C2 C3 C4 C5 1.06(18)
C3 C4 C5 C6 -0.59(17)
C4 C5 C6 C1 -0.75(15)
C4 C5 C6 C7 -175.44(11)
C5 C6 C7 C8 175.05(12)
C5 C6 C7 C9 -4.78(18)
C6 C1 C2 C3 -1.28(17)
C6 C7 C8 P1 175.27(9)
C6 C7 C8 O1 0.36(11)
C6 C7 C9 C10 124.82(11)
C6 C7 C9 C14 -52.67(14)
C7 C9 C10 C11 -178.78(10)
C7 C9 C14 C13 179.11(10)
C8 P1 C15 C16 62.68(8)
C8 P1 C15 C20 -63.99(8)
C8 P1 C21 C22 57.64(8)
C8 P1 C21 C26 -179.98(7)
C8 O1 C1 C2 -177.56(10)
C8 O1 C1 C6 0.40(11)
C8 C7 C9 C10 -54.97(16)
C8 C7 C9 C14 127.54(12)
C9 C7 C8 P1 -4.91(19)
C9 C7 C8 O1 -179.82(10)
C9 C10 C11 C12 0.16(16)
C10 C9 C14 C13 1.54(16)
C10 C11 C12 C13 0.75(17)
C11 C12 C13 C14 -0.50(18)
C12 C13 C14 C9 -0.66(18)
C14 C9 C10 C11 -1.29(16)
C15 P1 C8 O1 -68.24(8)
C15 P1 C8 C7 116.90(11)
C15 P1 C21 C22 169.67(7)
C15 P1 C21 C26 -67.96(8)
C15 C16 C17 C18 59.54(12)
C16 C15 C20 C19 56.26(12)
C16 C17 C18 C19 -56.66(13)
C17 C18 C19 C20 53.72(13)
C18 C19 C20 C15 -53.60(13)
C20 C15 C16 C17 -59.17(11)
C21 P1 C8 O1 44.07(8)
C21 P1 C8 C7 -130.79(11)
C21 P1 C15 C16 -46.89(9)
C21 P1 C15 C20 -173.56(7)
C21 C22 C23 C24 -56.58(13)
C22 C21 C26 C25 -55.50(12)
C22 C23 C24 C25 56.09(13)
C23 C24 C25 C26 -55.34(13)
C24 C25 C26 C21 55.51(13)
C26 C21 C22 C23 55.68(12)
